data_9015314
loop_
_publ_author_name
'Hughes, J. M.'
'Derr, R. S.'
'Cureton, F.'
'Campana, C. F.'
'Druschel, G.'

_publ_section_title
;
 The crystal structure of cavansite: location of the H2O molecules and
 hydrogen atoms in Ca(VO)(Si4O10)*4H2O
 Note: T = 296 K
;
_journal_name_full 'The Canadian Mineralogist'
_journal_page_first 1267
_journal_page_last 1272
_journal_paper_doi 10.3749/canmin.49.5.1267
_journal_volume 49
_journal_year 2011
_chemical_compound_source 'Pune, India'
_chemical_formula_sum 'Ca H8 O15 Si4 V'
_chemical_name_mineral Cavansite
_space_group_IT_number 62
_symmetry_space_group_name_Hall '-P 2n 2ac'
_symmetry_space_group_name_H-M 'P c m n'
_cell_angle_alpha 90
_cell_angle_beta 90
_cell_angle_gamma 90
_cell_formula_units_Z 4
_cell_length_a 9.7614
_cell_length_b 13.6666
_cell_length_c 9.6049
_cell_volume 1281.343
_database_code_amcsd 0018621
_exptl_crystal_density_diffrn 2.340
_cod_original_formula_sum 'V Ca Si4 O15 H8'
_cod_database_code 9015314

loop_
_space_group_symop_operation_xyz
x,y,z
x,1/2-y,z
-x,1/2+y,-z
1/2+x,1/2+y,1/2-z
1/2-x,1/2-y,1/2+z
1/2-x,y,1/2+z
1/2+x,-y,1/2-z
-x,-y,-z

loop_
_atom_site_label
_atom_site_fract_x
_atom_site_fract_y
_atom_site_fract_z
_atom_site_U_iso_or_equiv
_atom_site_type_symbol
_atom_site_attached_hydrogens
V 0.40796 0.25000 0.52610 0.00958 V 0
Ca 0.08632 0.25000 0.38270 0.01177 Ca 0
Si1 0.09326 0.03399 0.18476 0.00784 Si 0
Si2 0.31501 0.04327 0.39474 0.00758 Si 0
O1 0.08426 0.15083 0.17913 0.01217 O 0
O2 0.29503 0.15790 0.41533 0.01367 O 0
O3 0.44570 0.01877 0.29636 0.01436 O 0
O4 0.16543 0.98960 0.04456 0.01233 O 0
O5 0.18173 0.99676 0.31835 0.01163 O 0
O6 0.55529 0.25000 0.45570 0.02350 O 0
OW7 0.93880 0.12314 0.46350 0.06540 O 0
H7a -0.12940 0.11680 0.42010 0.07800 H 0
H7b -0.08010 0.09360 0.53870 0.07800 H 0
OW8 0.11280 0.25000 0.63930 0.05410 O 0
H8a 0.10830 0.29930 0.69320 0.06500 H 0
OW9 0.80980 0.25000 0.29500 0.39600 O 0
H9a -0.27170 0.25000 0.32350 0.47500 H 0
H9b -0.20460 0.25000 0.20520 0.47500 H 0

loop_
_cod_changelog_entry_id
_cod_changelog_entry_author
_cod_changelog_entry_date
_cod_changelog_entry_text
1
;cod-tools version 3.8.0
Id: cif_guess_AMCSD_atom_types 9574 2023-05-10 09:00:05Z saulius
;
2023-05-10T18:55:59+03:00
;Derived atom types and hydrogen counts
from atom names that follow the AMCSD naming convention
(Wat == water, O-H == hydroxyl).
;

loop_
_cod_related_entry_id
_cod_related_entry_database
_cod_related_entry_code
1 AMCSD 0018621
